data_7109375
loop_
_publ_author_name
'Takahiro Nishimura'
'Yusuke Ebe'
'Hiroto Fujimoto'
'Tamio Hayashi'

_publ_section_title
;
 Asymmetric synthesis of gem-diaryl substituted cyclic sulfamidates and
 sulfamides by rhodium-catalyzed arylation of cyclic ketimines
;
_journal_name_full Chem.Commun.
_journal_page_first 5504
_journal_paper_doi 10.1039/c3cc42071j
_journal_volume 49
_journal_year 2013
_chemical_absolute_configuration ad
_chemical_formula_sum 'C14 H12 Cl N O3 S'
_chemical_formula_weight 309.76
_chemical_name_systematic
;
?
;
_space_group_IT_number 4
_symmetry_cell_setting monoclinic
_symmetry_Int_Tables_number 4
_symmetry_space_group_name_Hall 'P 2yb'
_symmetry_space_group_name_H-M 'P 1 21 1'
_atom_sites_solution_hydrogens geom
_atom_sites_solution_primary direct
_atom_sites_solution_secondary difmap
_audit_creation_method SHELXL-97
_cell_angle_alpha 90.00
_cell_angle_beta 114.5778(14)
_cell_angle_gamma 90.00
_cell_formula_units_Z 4
_cell_length_a 9.4413(2)
_cell_length_b 15.6524(3)
_cell_length_c 9.8374(2)
_cell_measurement_reflns_used 7203
_cell_measurement_temperature 93(2)
_cell_measurement_theta_max 68.24
_cell_measurement_theta_min 4.94
_cell_volume 1322.05(5)
_computing_structure_refinement 'SHELXL-97 (Sheldrick, 1997)'
_computing_structure_solution 'SHELXS-97 (Sheldrick, 1990)'
_diffrn_ambient_temperature 93(2)
_diffrn_detector_area_resol_mean 10.0
_diffrn_measured_fraction_theta_full 0.959
_diffrn_measured_fraction_theta_max 0.959
_diffrn_measurement_device_type 'Rigaku RAXIS-RAPID'
_diffrn_measurement_method \w
_diffrn_radiation_monochromator graphite
_diffrn_radiation_source 'fine-focus sealed tube'
_diffrn_radiation_type CuK\a
_diffrn_radiation_wavelength 1.54187
_diffrn_reflns_av_R_equivalents 0.0696
_diffrn_reflns_av_sigmaI/netI 0.1017
_diffrn_reflns_limit_h_max 9
_diffrn_reflns_limit_h_min -10
_diffrn_reflns_limit_k_max 17
_diffrn_reflns_limit_k_min -18
_diffrn_reflns_limit_l_max 11
_diffrn_reflns_limit_l_min -11
_diffrn_reflns_number 7504
_diffrn_reflns_theta_full 63.00
_diffrn_reflns_theta_max 63.00
_diffrn_reflns_theta_min 4.94
_exptl_absorpt_coefficient_mu 4.103
_exptl_absorpt_correction_T_max 0.8211
_exptl_absorpt_correction_T_min 0.4941
_exptl_absorpt_correction_type multi-scan
_exptl_absorpt_process_details
;Higashi, T. (1995).
Program for Absorption Correction.
Rigaku Corporation, Tokyo, Japan.
;
_exptl_crystal_colour colourless
_exptl_crystal_density_diffrn 1.556
_exptl_crystal_density_method 'not measured'
_exptl_crystal_description prism
_exptl_crystal_F_000 640
_exptl_crystal_size_max 0.20
_exptl_crystal_size_mid 0.10
_exptl_crystal_size_min 0.05
_refine_diff_density_max 0.403
_refine_diff_density_min -0.433
_refine_diff_density_rms 0.081
_refine_ls_abs_structure_details 'Flack H D (1983), Acta Cryst. A39, 876-881'
_refine_ls_abs_structure_Flack -0.01(2)
_refine_ls_extinction_method none
_refine_ls_goodness_of_fit_ref 1.020
_refine_ls_hydrogen_treatment constr
_refine_ls_matrix_type full
_refine_ls_number_parameters 361
_refine_ls_number_reflns 3777
_refine_ls_number_restraints 1
_refine_ls_restrained_S_all 1.020
_refine_ls_R_factor_all 0.0598
_refine_ls_R_factor_gt 0.0505
_refine_ls_shift/su_max 0.001
_refine_ls_shift/su_mean 0.000
_refine_ls_structure_factor_coef Fsqd
_refine_ls_weighting_details 'calc w=1/[\s^2^(Fo^2^)+(0.0650P)^2^+0.0000P] where P=(Fo^2^+2Fc^2^)/3'
_refine_ls_weighting_scheme calc
_refine_ls_wR_factor_gt 0.1243
_refine_ls_wR_factor_ref 0.1379
_reflns_number_gt 3242
_reflns_number_total 3777
_reflns_threshold_expression >2sigma(I)
_cod_data_source_file c3cc42071j.txt
_cod_data_source_block 1225yu
_cod_original_sg_symbol_H-M 'P 21'
_cod_database_code 7109375

loop_
_symmetry_equiv_pos_as_xyz
'x, y, z'
'-x, y+1/2, -z'

loop_
_atom_site_label
_atom_site_type_symbol
_atom_site_fract_x
_atom_site_fract_y
_atom_site_fract_z
_atom_site_U_iso_or_equiv
_atom_site_adp_type
_atom_site_occupancy
_atom_site_symmetry_multiplicity
_atom_site_calc_flag
_atom_site_refinement_flags
C1 C 0.7068(7) 0.9146(3) -0.1457(6) 0.0205(13) Uani 1 1 d .
N1 N 0.8427(6) 0.9577(3) -0.0316(5) 0.0218(11) Uani 1 1 d .
H31 H 0.9126 0.9876 -0.0487 0.026 Uiso 1 1 calc R
S1 S 0.84232(18) 0.94075(9) 0.13226(16) 0.0248(3) Uani 1 1 d .
O1 O 0.7506(6) 0.8529(3) 0.0927(5) 0.0412(13) Uani 1 1 d .
C3 C 0.6935(8) 0.8314(4) -0.0639(6) 0.0282(15) Uani 1 1 d .
H32 H 0.5838 0.8122 -0.1028 0.034 Uiso 1 1 calc R
H33 H 0.7569 0.7851 -0.0790 0.034 Uiso 1 1 calc R
O2 O 0.7414(5) 0.9998(3) 0.1600(5) 0.0332(11) Uani 1 1 d .
O3 O 0.9941(5) 0.9292(3) 0.2439(4) 0.0281(10) Uani 1 1 d .
C4 C 0.5615(7) 0.9721(4) -0.1948(7) 0.0263(14) Uani 1 1 d .
C5 C 0.4165(7) 0.9373(4) -0.2808(6) 0.0252(13) Uani 1 1 d .
H5 H 0.4079 0.8780 -0.3031 0.030 Uiso 1 1 calc R
C6 C 0.2843(7) 0.9877(3) -0.3346(7) 0.0265(14) Uani 1 1 d .
H6 H 0.1853 0.9633 -0.3926 0.032 Uiso 1 1 calc R
C7 C 0.2982(8) 1.0741(3) -0.3030(7) 0.0274(15) Uani 1 1 d .
C8 C 0.4396(7) 1.1111(4) -0.2207(7) 0.0273(15) Uani 1 1 d .
H8 H 0.4478 1.1708 -0.2010 0.033 Uiso 1 1 calc R
C9 C 0.5722(7) 1.0586(4) -0.1661(6) 0.0212(13) Uani 1 1 d .
H9 H 0.6712 1.0831 -0.1083 0.025 Uiso 1 1 calc R
C10 C 0.7369(7) 0.8938(4) -0.2826(7) 0.0253(13) Uani 1 1 d .
C11 C 0.6749(7) 0.8190(3) -0.3625(7) 0.0277(15) Uani 1 1 d .
H11 H 0.6205 0.7802 -0.3271 0.033 Uiso 1 1 calc R
C12 C 0.6916(7) 0.8006(4) -0.4912(7) 0.0298(15) Uani 1 1 d .
H12 H 0.6506 0.7489 -0.5433 0.036 Uiso 1 1 calc R
C13 C 0.7685(7) 0.8576(4) -0.5454(7) 0.0316(15) Uani 1 1 d .
H13 H 0.7794 0.8451 -0.6351 0.038 Uiso 1 1 calc R
C14 C 0.8293(8) 0.9326(4) -0.4689(7) 0.0316(15) Uani 1 1 d .
H14 H 0.8809 0.9720 -0.5063 0.038 Uiso 1 1 calc R
C15 C 0.8140(7) 0.9500(3) -0.3359(7) 0.0252(13) Uani 1 1 d .
H15 H 0.8573 1.0009 -0.2822 0.030 Uiso 1 1 calc R
C16 C -0.6350(7) 1.0283(3) -0.7877(6) 0.0205(13) Uani 1 1 d .
N2 N -0.6036(6) 0.9860(3) -0.9080(5) 0.0262(12) Uani 1 1 d .
H34 H -0.5452 1.0067 -0.9504 0.031 Uiso 1 1 calc R
S2 S -0.69624(18) 0.89442(9) -0.94827(17) 0.0262(4) Uani 1 1 d .
O4 O -0.7051(5) 0.8789(2) -0.7941(5) 0.0319(11) Uani 1 1 d .
C18 C -0.6445(8) 0.9508(3) -0.6915(7) 0.0275(14) Uani 1 1 d .
H35 H -0.5400 0.9371 -0.6131 0.033 Uiso 1 1 calc R
H36 H -0.7148 0.9641 -0.6426 0.033 Uiso 1 1 calc R
O5 O -0.6032(5) 0.8300(2) -0.9724(5) 0.0351(11) Uani 1 1 d .
O6 O -0.8528(5) 0.9046(3) -1.0568(5) 0.0359(11) Uani 1 1 d .
C19 C -0.5057(7) 1.0891(3) -0.7006(7) 0.0231(13) Uani 1 1 d .
C20 C -0.4386(7) 1.1416(4) -0.7747(7) 0.0244(13) Uani 1 1 d .
H20 H -0.4702 1.1352 -0.8793 0.029 Uiso 1 1 calc R
C21 C -0.3298(7) 1.2011(3) -0.6992(7) 0.0260(14) Uani 1 1 d .
H21 H -0.2845 1.2353 -0.7503 0.031 Uiso 1 1 calc R
C22 C -0.2852(7) 1.2115(4) -0.5479(7) 0.0279(15) Uani 1 1 d .
C23 C -0.3517(7) 1.1618(4) -0.4730(7) 0.0276(14) Uani 1 1 d .
H23 H -0.3213 1.1697 -0.3689 0.033 Uiso 1 1 calc R
C24 C -0.4609(7) 1.1011(4) -0.5488(7) 0.0284(15) Uani 1 1 d .
H24 H -0.5061 1.0672 -0.4971 0.034 Uiso 1 1 calc R
C25 C -0.7892(7) 1.0795(3) -0.8564(6) 0.0207(13) Uani 1 1 d .
C26 C -0.8550(7) 1.1093(3) -0.7628(7) 0.0276(14) Uani 1 1 d .
H26 H -0.8118 1.0931 -0.6604 0.033 Uiso 1 1 calc R
C27 C -0.9828(8) 1.1623(3) -0.8180(8) 0.0345(16) Uani 1 1 d .
H27 H -1.0273 1.1821 -0.7532 0.041 Uiso 1 1 calc R
C28 C -1.0481(8) 1.1877(4) -0.9675(8) 0.0358(16) Uani 1 1 d .
H28 H -1.1365 1.2241 -1.0051 0.043 Uiso 1 1 calc R
C29 C -0.9811(7) 1.1584(3) -1.0591(7) 0.0296(15) Uani 1 1 d .
H29 H -1.0235 1.1750 -1.1612 0.036 Uiso 1 1 calc R
C30 C -0.8523(7) 1.1050(4) -1.0036(7) 0.0245(13) Uani 1 1 d .
H30 H -0.8071 1.0856 -1.0682 0.029 Uiso 1 1 calc R
Cl1 Cl -0.14907(18) 1.28920(9) -0.44977(17) 0.0321(4) Uani 1 1 d .
Cl2 Cl 0.13197(19) 1.13821(9) -0.37361(18) 0.0338(4) Uani 1 1 d .

loop_
_atom_site_aniso_label
_atom_site_aniso_U_11
_atom_site_aniso_U_22
_atom_site_aniso_U_33
_atom_site_aniso_U_23
_atom_site_aniso_U_13
_atom_site_aniso_U_12
C1 0.017(3) 0.023(3) 0.017(3) 0.001(2) 0.003(3) 0.000(2)
N1 0.026(3) 0.022(2) 0.021(3) 0.0031(19) 0.013(2) -0.003(2)
S1 0.0255(9) 0.0272(7) 0.0228(8) 0.0028(6) 0.0113(7) 0.0008(6)
O1 0.063(4) 0.039(2) 0.028(2) -0.005(2) 0.025(3) -0.026(2)
C3 0.041(4) 0.025(3) 0.022(3) 0.007(3) 0.017(3) 0.005(3)
O2 0.032(3) 0.045(3) 0.029(3) 0.008(2) 0.019(2) 0.014(2)
O3 0.018(2) 0.039(2) 0.023(2) 0.008(2) 0.004(2) 0.005(2)
C4 0.032(4) 0.026(3) 0.025(3) 0.005(3) 0.015(3) 0.007(3)
C5 0.022(4) 0.024(3) 0.028(3) 0.001(3) 0.008(3) -0.007(3)
C6 0.021(4) 0.029(3) 0.032(4) -0.001(3) 0.013(3) 0.000(3)
C7 0.035(4) 0.025(3) 0.032(4) 0.011(3) 0.024(3) 0.009(3)
C8 0.038(4) 0.022(3) 0.032(4) 0.002(3) 0.025(4) 0.001(3)
C9 0.015(3) 0.032(3) 0.013(3) -0.005(2) 0.002(3) -0.003(2)
C10 0.029(4) 0.024(3) 0.026(3) 0.000(3) 0.014(3) 0.003(3)
C11 0.032(4) 0.024(3) 0.033(4) 0.001(3) 0.020(3) 0.001(3)
C12 0.038(4) 0.028(3) 0.028(4) -0.002(3) 0.018(3) 0.003(3)
C13 0.034(4) 0.041(3) 0.019(4) -0.002(3) 0.010(3) 0.006(3)
C14 0.035(4) 0.035(3) 0.031(4) 0.013(3) 0.020(3) 0.008(3)
C15 0.025(4) 0.019(3) 0.031(3) -0.002(3) 0.012(3) 0.000(2)
C16 0.018(3) 0.024(3) 0.019(3) 0.004(2) 0.008(3) 0.004(2)
N2 0.041(3) 0.021(2) 0.027(3) 0.001(2) 0.025(3) -0.004(2)
S2 0.0269(9) 0.0225(7) 0.0336(9) -0.0030(7) 0.0171(8) -0.0008(6)
O4 0.045(3) 0.026(2) 0.033(2) -0.0087(18) 0.025(2) -0.012(2)
C18 0.035(4) 0.022(3) 0.031(4) -0.001(3) 0.018(3) -0.003(3)
O5 0.035(3) 0.025(2) 0.057(3) -0.008(2) 0.031(3) -0.0024(19)
O6 0.033(3) 0.029(2) 0.046(3) 0.000(2) 0.017(3) -0.005(2)
C19 0.014(3) 0.021(3) 0.034(4) 0.001(2) 0.010(3) 0.005(2)
C20 0.022(4) 0.025(3) 0.032(4) 0.001(3) 0.016(3) 0.004(3)
C21 0.023(4) 0.026(3) 0.032(4) 0.000(3) 0.015(3) 0.004(3)
C22 0.020(4) 0.029(3) 0.033(4) -0.003(3) 0.010(3) -0.001(3)
C23 0.025(4) 0.029(3) 0.028(4) -0.002(3) 0.009(3) 0.001(3)
C24 0.035(4) 0.024(3) 0.036(4) 0.002(3) 0.024(4) 0.004(3)
C25 0.017(3) 0.019(3) 0.019(3) 0.006(2) 0.001(3) 0.002(2)
C26 0.028(4) 0.025(3) 0.030(4) -0.004(3) 0.012(3) -0.004(3)
C27 0.029(4) 0.028(3) 0.052(5) -0.008(3) 0.022(4) 0.003(3)
C28 0.031(4) 0.020(3) 0.056(5) 0.002(3) 0.018(4) 0.005(3)
C29 0.016(4) 0.027(3) 0.032(4) 0.003(3) -0.003(3) -0.001(3)
C30 0.023(4) 0.023(3) 0.022(3) -0.003(2) 0.004(3) -0.008(3)
Cl1 0.0305(10) 0.0238(7) 0.0382(9) -0.0029(6) 0.0103(8) -0.0026(7)
Cl2 0.0344(10) 0.0326(7) 0.0389(9) 0.0089(6) 0.0197(8) 0.0111(7)

loop_
_atom_type_symbol
_atom_type_description
_atom_type_scat_dispersion_real
_atom_type_scat_dispersion_imag
_atom_type_scat_source
C C 0.0181 0.0091 'International Tables Vol C Tables 4.2.6.8 and 6.1.1.4'
H H 0.0000 0.0000 'International Tables Vol C Tables 4.2.6.8 and 6.1.1.4'
Cl Cl 0.3639 0.7018 'International Tables Vol C Tables 4.2.6.8 and 6.1.1.4'
N N 0.0311 0.0180 'International Tables Vol C Tables 4.2.6.8 and 6.1.1.4'
O O 0.0492 0.0322 'International Tables Vol C Tables 4.2.6.8 and 6.1.1.4'
S S 0.3331 0.5567 'International Tables Vol C Tables 4.2.6.8 and 6.1.1.4'

loop_
_geom_angle_atom_site_label_1
_geom_angle_atom_site_label_2
_geom_angle_atom_site_label_3
_geom_angle
N1 C1 C10 110.4(4)
N1 C1 C4 110.6(4)
C10 C1 C4 108.4(5)
N1 C1 C3 102.7(4)
C10 C1 C3 111.2(4)
C4 C1 C3 113.4(5)
C1 N1 S1 108.6(3)
C1 N1 H31 125.7
S1 N1 H31 125.7
O3 S1 O2 118.4(3)
O3 S1 O1 110.8(3)
O2 S1 O1 105.6(3)
O3 S1 N1 111.7(2)
O2 S1 N1 110.9(2)
O1 S1 N1 97.1(2)
C3 O1 S1 112.8(3)
O1 C3 C1 106.3(4)
O1 C3 H32 110.5
C1 C3 H32 110.5
O1 C3 H33 110.5
C1 C3 H33 110.5
H32 C3 H33 108.7
C9 C4 C5 118.7(6)
C9 C4 C1 122.0(6)
C5 C4 C1 119.1(5)
C6 C5 C4 121.0(6)
C6 C5 H5 119.5
C4 C5 H5 119.5
C7 C6 C5 119.1(6)
C7 C6 H6 120.4
C5 C6 H6 120.4
C8 C7 C6 121.7(6)
C8 C7 Cl2 119.0(4)
C6 C7 Cl2 119.2(5)
C7 C8 C9 118.2(5)
C7 C8 H8 120.9
C9 C8 H8 120.9
C4 C9 C8 121.3(6)
C4 C9 H9 119.4
C8 C9 H9 119.4
C15 C10 C11 119.0(5)
C15 C10 C1 121.6(5)
C11 C10 C1 119.2(5)
C12 C11 C10 121.0(5)
C12 C11 H11 119.5
C10 C11 H11 119.5
C11 C12 C13 119.9(6)
C11 C12 H12 120.0
C13 C12 H12 120.0
C14 C13 C12 120.1(5)
C14 C13 H13 120.0
C12 C13 H13 120.0
C13 C14 C15 119.5(5)
C13 C14 H14 120.3
C15 C14 H14 120.3
C10 C15 C14 120.5(5)
C10 C15 H15 119.7
C14 C15 H15 119.7
N2 C16 C19 110.6(4)
N2 C16 C25 110.1(5)
C19 C16 C25 108.3(4)
N2 C16 C18 102.5(4)
C19 C16 C18 112.6(5)
C25 C16 C18 112.7(4)
C16 N2 S2 108.6(3)
C16 N2 H34 125.7
S2 N2 H34 125.7
O5 S2 O6 118.3(3)
O5 S2 O4 109.7(2)
O6 S2 O4 106.5(2)
O5 S2 N2 110.9(2)
O6 S2 N2 111.4(3)
O4 S2 N2 98.0(2)
C18 O4 S2 112.7(3)
O4 C18 C16 106.5(4)
O4 C18 H35 110.4
C16 C18 H35 110.4
O4 C18 H36 110.4
C16 C18 H36 110.4
H35 C18 H36 108.6
C24 C19 C20 118.5(6)
C24 C19 C16 120.8(5)
C20 C19 C16 120.5(5)
C21 C20 C19 121.1(6)
C21 C20 H20 119.4
C19 C20 H20 119.4
C20 C21 C22 119.7(5)
C20 C21 H21 120.2
C22 C21 H21 120.2
C21 C22 C23 120.3(6)
C21 C22 Cl1 120.4(4)
C23 C22 Cl1 119.3(5)
C24 C23 C22 120.2(6)
C24 C23 H23 119.9
C22 C23 H23 119.9
C23 C24 C19 120.2(5)
C23 C24 H24 119.9
C19 C24 H24 119.9
C30 C25 C26 119.0(6)
C30 C25 C16 121.7(5)
C26 C25 C16 118.8(5)
C27 C26 C25 120.0(6)
C27 C26 H26 120.0
C25 C26 H26 120.0
C26 C27 C28 121.2(6)
C26 C27 H27 119.4
C28 C27 H27 119.4
C29 C28 C27 118.3(6)
C29 C28 H28 120.9
C27 C28 H28 120.9
C28 C29 C30 120.6(6)
C28 C29 H29 119.7
C30 C29 H29 119.7
C25 C30 C29 120.9(6)
C25 C30 H30 119.6
C29 C30 H30 119.6

loop_
_geom_bond_atom_site_label_1
_geom_bond_atom_site_label_2
_geom_bond_distance
C1 N1 1.471(7)
C1 C10 1.522(7)
C1 C4 1.541(8)
C1 C3 1.563(7)
N1 S1 1.635(4)
N1 H31 0.8800
S1 O3 1.409(4)
S1 O2 1.434(4)
S1 O1 1.585(4)
O1 C3 1.444(7)
C3 H32 0.9900
C3 H33 0.9900
C4 C9 1.378(8)
C4 C5 1.386(8)
C5 C6 1.383(8)
C5 H5 0.9500
C6 C7 1.380(8)
C6 H6 0.9500
C7 C8 1.369(8)
C7 Cl2 1.745(6)
C8 C9 1.405(8)
C8 H8 0.9500
C9 H9 0.9500
C10 C15 1.378(7)
C10 C11 1.397(8)
C11 C12 1.370(7)
C11 H11 0.9500
C12 C13 1.390(8)
C12 H12 0.9500
C13 C14 1.384(9)
C13 H13 0.9500
C14 C15 1.401(8)
C14 H14 0.9500
C15 H15 0.9500
C16 N2 1.490(7)
C16 C19 1.503(8)
C16 C25 1.549(8)
C16 C18 1.565(7)
N2 S2 1.640(5)
N2 H34 0.8800
S2 O5 1.421(4)
S2 O6 1.428(5)
S2 O4 1.572(4)
O4 C18 1.460(7)
C18 H35 0.9900
C18 H36 0.9900
C19 C24 1.385(8)
C19 C20 1.411(7)
C20 C21 1.355(8)
C20 H20 0.9500
C21 C22 1.377(8)
C21 H21 0.9500
C22 C23 1.388(8)
C22 Cl1 1.741(6)
C23 C24 1.372(8)
C23 H23 0.9500
C24 H24 0.9500
C25 C30 1.376(8)
C25 C26 1.389(7)
C26 C27 1.376(8)
C26 H26 0.9500
C27 C28 1.395(9)
C27 H27 0.9500
C28 C29 1.377(8)
C28 H28 0.9500
C29 C30 1.388(8)
C29 H29 0.9500
C30 H30 0.9500

loop_
_geom_hbond_atom_site_label_D
_geom_hbond_atom_site_label_H
_geom_hbond_atom_site_label_A
_geom_hbond_distance_DH
_geom_hbond_distance_HA
_geom_hbond_distance_DA
_geom_hbond_angle_DHA
_geom_hbond_site_symmetry_A
N1 H31 O6 0.88 2.60 3.099(6) 117.2 1_756
N2 H34 O2 0.88 2.46 3.048(6) 124.4 1_454

loop_
_geom_torsion_atom_site_label_1
_geom_torsion_atom_site_label_2
_geom_torsion_atom_site_label_3
_geom_torsion_atom_site_label_4
_geom_torsion
C10 C1 N1 S1 -154.8(4)
C4 C1 N1 S1 85.1(4)
C3 C1 N1 S1 -36.1(4)
C1 N1 S1 O3 142.6(3)
C1 N1 S1 O2 -82.8(4)
C1 N1 S1 O1 26.9(4)
O3 S1 O1 C3 -123.2(4)
O2 S1 O1 C3 107.5(4)
N1 S1 O1 C3 -6.7(5)
S1 O1 C3 C1 -14.2(6)
N1 C1 C3 O1 30.9(6)
C10 C1 C3 O1 149.0(5)
C4 C1 C3 O1 -88.5(6)
N1 C1 C4 C9 16.9(7)
C10 C1 C4 C9 -104.3(6)
C3 C1 C4 C9 131.7(5)
N1 C1 C4 C5 -168.4(5)
C10 C1 C4 C5 70.4(6)
C3 C1 C4 C5 -53.6(7)
C9 C4 C5 C6 -1.3(8)
C1 C4 C5 C6 -176.2(5)
C4 C5 C6 C7 0.7(8)
C5 C6 C7 C8 0.5(8)
C5 C6 C7 Cl2 178.8(4)
C6 C7 C8 C9 -1.0(8)
Cl2 C7 C8 C9 -179.3(4)
C5 C4 C9 C8 0.8(8)
C1 C4 C9 C8 175.5(5)
C7 C8 C9 C4 0.4(8)
N1 C1 C10 C15 -39.5(7)
C4 C1 C10 C15 81.8(7)
C3 C1 C10 C15 -152.9(6)
N1 C1 C10 C11 145.3(5)
C4 C1 C10 C11 -93.4(6)
C3 C1 C10 C11 31.9(8)
C15 C10 C11 C12 0.7(9)
C1 C10 C11 C12 176.1(5)
C10 C11 C12 C13 -1.2(9)
C11 C12 C13 C14 0.5(9)
C12 C13 C14 C15 0.7(9)
C11 C10 C15 C14 0.5(9)
C1 C10 C15 C14 -174.8(6)
C13 C14 C15 C10 -1.2(9)
C19 C16 N2 S2 155.0(4)
C25 C16 N2 S2 -85.3(4)
C18 C16 N2 S2 34.8(5)
C16 N2 S2 O5 -139.8(4)
C16 N2 S2 O6 86.2(4)
C16 N2 S2 O4 -25.1(4)
O5 S2 O4 C18 120.5(4)
O6 S2 O4 C18 -110.3(4)
N2 S2 O4 C18 4.9(5)
S2 O4 C18 C16 15.6(6)
N2 C16 C18 O4 -30.9(6)
C19 C16 C18 O4 -149.7(5)
C25 C16 C18 O4 87.4(5)
N2 C16 C19 C24 -145.7(5)
C25 C16 C19 C24 93.5(6)
C18 C16 C19 C24 -31.8(7)
N2 C16 C19 C20 40.9(7)
C25 C16 C19 C20 -79.9(6)
C18 C16 C19 C20 154.9(5)
C24 C19 C20 C21 1.7(8)
C16 C19 C20 C21 175.2(5)
C19 C20 C21 C22 -1.0(8)
C20 C21 C22 C23 -0.2(8)
C20 C21 C22 Cl1 -178.5(4)
C21 C22 C23 C24 0.7(9)
Cl1 C22 C23 C24 179.0(4)
C22 C23 C24 C19 0.0(9)
C20 C19 C24 C23 -1.2(8)
C16 C19 C24 C23 -174.7(5)
N2 C16 C25 C30 -20.7(7)
C19 C16 C25 C30 100.3(6)
C18 C16 C25 C30 -134.5(5)
N2 C16 C25 C26 167.2(5)
C19 C16 C25 C26 -71.7(6)
C18 C16 C25 C26 53.5(6)
C30 C25 C26 C27 1.0(8)
C16 C25 C26 C27 173.3(5)
C25 C26 C27 C28 -0.4(8)
C26 C27 C28 C29 -0.2(9)
C27 C28 C29 C30 0.2(9)
C26 C25 C30 C29 -1.0(8)
C16 C25 C30 C29 -173.0(5)
C28 C29 C30 C25 0.4(8)
